data_2236672
loop_
_publ_author_name
'In-noi, Orrasa'
'Chainok, Kittipnog'
'Harding, David J.'

_publ_section_title
;
 Poly[aqua(\m~2~-pyrimidine-2-carboxylato-\k^4^<i>O</i>,<i>N</i>:<i>O</i>',<i>N</i>')(nitrato-\k<i>O</i>)cadmium]
;
_journal_coeditor_code TK5156
_journal_issue 11
_journal_name_full 'Acta Crystallographica Section E'
_journal_page_first m1349
_journal_page_last m1350
_journal_paper_doi 10.1107/S1600536812041645
_journal_volume 68
_journal_year 2012
_chemical_formula_iupac '[Cd (C5 H3 N2 O2) (N O3) (H2 O)]'
_chemical_formula_moiety 'C5 H5 Cd N3 O6'
_chemical_formula_sum 'C5 H5 Cd N3 O6'
_chemical_formula_weight 315.52
_chemical_name_systematic
;
Poly[aqua(\m~2~-pyrimidine-2-carboxylato-\k^4^<i>O</i>,<i>N</i>:
<i>O</i>',<i>N</i>')(nitrato-\k<i>O</i>)cadmium]
;
_space_group_IT_number 14
_symmetry_cell_setting monoclinic
_symmetry_space_group_name_Hall '-P 2yn'
_symmetry_space_group_name_H-M 'P 1 21/n 1'
_atom_sites_solution_hydrogens geom
_atom_sites_solution_primary direct
_atom_sites_solution_secondary difmap
_cell_angle_alpha 90.00
_cell_angle_beta 107.435(3)
_cell_angle_gamma 90.00
_cell_formula_units_Z 4
_cell_length_a 8.1963(2)
_cell_length_b 10.1554(3)
_cell_length_c 11.0057(3)
_cell_measurement_temperature 298(2)
_cell_volume 873.99(4)
_computing_cell_refinement 'SAINT (Bruker, 2002)'
_computing_data_collection 'SMART (Bruker, 2001)'
_computing_data_reduction 'SAINT (Bruker, 2002)'
_computing_molecular_graphics
;
ORTEP-3 for Windows (Farrugia,1997) and DIAMOND (Brandenburg,
2006)
;
_computing_publication_material 'publCIF (Westrip, 2010)'
_computing_structure_refinement 'SHELXL97 (Sheldrick, 2008)'
_computing_structure_solution 'SHELXS97 (Sheldrick, 2008)'
_diffrn_ambient_temperature 298(2)
_diffrn_detector_area_resol_mean 8
_diffrn_measured_fraction_theta_full 0.996
_diffrn_measured_fraction_theta_max 0.898
_diffrn_measurement_device_type 'Bruker SMART APEX CCD area detector'
_diffrn_measurement_method '\w and \f scans'
_diffrn_radiation_monochromator graphite
_diffrn_radiation_source 'fine-focus sealed tube'
_diffrn_radiation_type MoK\a
_diffrn_radiation_wavelength 0.71073
_diffrn_reflns_av_R_equivalents 0.0314
_diffrn_reflns_limit_h_max 10
_diffrn_reflns_limit_h_min -10
_diffrn_reflns_limit_k_max 13
_diffrn_reflns_limit_k_min -13
_diffrn_reflns_limit_l_max 14
_diffrn_reflns_limit_l_min -9
_diffrn_reflns_number 5450
_diffrn_reflns_theta_full 25.00
_diffrn_reflns_theta_max 28.71
_diffrn_reflns_theta_min 2.79
_exptl_absorpt_coefficient_mu 2.515
_exptl_absorpt_correction_T_max 0.7197
_exptl_absorpt_correction_T_min 0.5955
_exptl_absorpt_correction_type multi-scan
_exptl_absorpt_process_details '(SADABS; Bruker, 2001)'
_exptl_crystal_colour pale-green
_exptl_crystal_density_diffrn 2.398
_exptl_crystal_density_method 'not measured'
_exptl_crystal_description plate
_exptl_crystal_F_000 608
_exptl_crystal_size_max 0.23
_exptl_crystal_size_mid 0.20
_exptl_crystal_size_min 0.14
_refine_diff_density_max 1.524
_refine_diff_density_min -0.638
_refine_ls_extinction_method none
_refine_ls_goodness_of_fit_ref 1.038
_refine_ls_hydrogen_treatment mixed
_refine_ls_matrix_type full
_refine_ls_number_parameters 163
_refine_ls_number_reflns 2030
_refine_ls_number_restraints 56
_refine_ls_restrained_S_all 1.034
_refine_ls_R_factor_all 0.0344
_refine_ls_R_factor_gt 0.0282
_refine_ls_shift/su_max 0.000
_refine_ls_shift/su_mean 0.000
_refine_ls_structure_factor_coef Fsqd
_refine_ls_weighting_details 'calc w=1/[\s^2^(Fo^2^)+(0.0397P)^2^+0.7721P] where P=(Fo^2^+2Fc^2^)/3'
_refine_ls_weighting_scheme calc
_refine_ls_wR_factor_gt 0.0672
_refine_ls_wR_factor_ref 0.0697
_reflns_number_gt 1780
_reflns_number_total 2030
_reflns_threshold_expression I>2\s(I)
_cod_data_source_file tk5156.cif
_cod_data_source_block I
_cod_original_sg_symbol_H-M 'P 21/n '
_cod_database_code 2236672
_cod_database_fobs_code 2236672

loop_
_space_group_symop_id
_space_group_symop_operation_xyz
1 'x, y, z'
2 '-x+1/2, y+1/2, -z+1/2'
3 '-x, -y, -z'
4 'x-1/2, -y-1/2, z-1/2'

loop_
_atom_site_type_symbol
_atom_site_label
_atom_site_fract_x
_atom_site_fract_y
_atom_site_fract_z
_atom_site_U_iso_or_equiv
_atom_site_adp_type
_atom_site_calc_flag
_atom_site_refinement_flags
_atom_site_occupancy
_atom_site_symmetry_multiplicity
_atom_site_disorder_assembly
_atom_site_disorder_group
C C1 0.6403(5) 0.4196(4) 0.3921(3) 0.0363(8) Uani d . 1 1 . .
H H1 0.5792 0.4287 0.3064 0.044 Uiso calc R 1 1 . .
C C2 0.7507(5) 0.5181(4) 0.4522(3) 0.0376(8) Uani d . 1 1 . .
H H2 0.7663 0.5931 0.4085 0.045 Uiso calc R 1 1 . .
C C3 0.8371(4) 0.5016(4) 0.5793(3) 0.0311(7) Uani d . 1 1 . .
H H3 0.9123 0.5668 0.6218 0.037 Uiso calc R 1 1 . .
C C4 0.7102(4) 0.3012(3) 0.5773(3) 0.0224(6) Uani d . 1 1 . .
C C5 0.6984(4) 0.1763(3) 0.6481(3) 0.0225(6) Uani d . 1 1 . .
Cd Cd1 0.42986(3) 0.13550(2) 0.364191(19) 0.02405(10) Uani d . 1 1 . .
N N1 0.6194(3) 0.3106(3) 0.4549(2) 0.0274(6) Uani d . 1 1 . .
N N2 0.8160(3) 0.3947(3) 0.6429(2) 0.0255(6) Uani d . 1 1 . .
N N3 0.0877(2) 0.1564(3) 0.4301(2) 0.0448(8) Uani d DU 1 1 . .
O O1 0.5992(3) 0.0886(2) 0.5857(2) 0.0275(5) Uani d . 1 1 . .
O O2 0.7882(3) 0.1688(2) 0.7600(2) 0.0346(6) Uani d . 1 1 . .
O O3 0.6725(3) 0.0370(3) 0.3242(2) 0.0417(6) Uani d D 1 1 . .
H H3A 0.701(6) -0.031(3) 0.379(4) 0.073(17) Uiso d D 1 1 . .
H H3B 0.766(5) 0.088(5) 0.356(6) 0.11(3) Uiso d D 1 1 . .
O O4 0.2444(2) 0.1673(3) 0.4869(2) 0.0429(7) Uani d D 1 1 A .
O O5A -0.0195(4) 0.192(4) 0.4840(14) 0.090(4) Uani d PDU 0.57(7) 1 A 1
O O5B -0.0159(7) 0.143(4) 0.4926(5) 0.073(5) Uani d PDU 0.43(7) 1 A 2
O O6A 0.0390(5) 0.116(3) 0.3175(9) 0.080(4) Uani d PDU 0.57(7) 1 A 1
O O6B 0.0359(8) 0.156(5) 0.3109(3) 0.092(7) Uani d PDU 0.43(7) 1 A 2

loop_
_atom_site_aniso_label
_atom_site_aniso_U_11
_atom_site_aniso_U_22
_atom_site_aniso_U_33
_atom_site_aniso_U_12
_atom_site_aniso_U_13
_atom_site_aniso_U_23
C1 0.0401(18) 0.040(2) 0.0222(16) -0.0017(16) -0.0007(14) 0.0075(15)
C2 0.048(2) 0.032(2) 0.0294(17) -0.0030(15) 0.0072(15) 0.0079(15)
C3 0.0363(17) 0.0264(17) 0.0306(16) -0.0060(13) 0.0098(14) -0.0011(14)
C4 0.0221(13) 0.0235(16) 0.0191(14) 0.0011(11) 0.0023(11) -0.0007(12)
C5 0.0202(13) 0.0266(16) 0.0180(13) -0.0018(11) 0.0018(11) -0.0024(12)
Cd1 0.02407(13) 0.02804(16) 0.01425(13) 0.00143(8) -0.00306(8) -0.00004(9)
N1 0.0257(12) 0.0317(15) 0.0193(12) -0.0019(11) -0.0017(10) 0.0007(11)
N2 0.0265(13) 0.0273(14) 0.0186(12) -0.0021(10) 0.0007(10) -0.0023(10)
N3 0.0348(17) 0.0335(18) 0.062(2) -0.0006(13) 0.0087(16) -0.0008(16)
O1 0.0282(11) 0.0268(12) 0.0208(10) -0.0077(9) -0.0031(9) -0.0001(9)
O2 0.0408(14) 0.0335(13) 0.0181(11) -0.0079(10) -0.0085(10) 0.0021(10)
O3 0.0318(13) 0.0595(19) 0.0308(13) 0.0029(12) 0.0047(10) 0.0026(13)
O4 0.0283(12) 0.0520(17) 0.0459(16) 0.0024(11) 0.0075(11) 0.0073(13)
O5A 0.052(5) 0.066(10) 0.172(9) 0.000(3) 0.064(5) -0.036(5)
O5B 0.047(6) 0.059(12) 0.128(10) 0.006(4) 0.049(6) -0.024(5)
O6A 0.113(9) 0.062(9) 0.053(5) -0.044(5) 0.005(5) -0.006(3)
O6B 0.088(9) 0.089(16) 0.071(6) -0.067(7) -0.017(6) 0.000(6)

loop_
_atom_type_symbol
_atom_type_description
_atom_type_scat_dispersion_real
_atom_type_scat_dispersion_imag
_atom_type_scat_source
C C 0.0033 0.0016 'International Tables Vol C Tables 4.2.6.8 and 6.1.1.4'
H H 0.0000 0.0000 'International Tables Vol C Tables 4.2.6.8 and 6.1.1.4'
N N 0.0061 0.0033 'International Tables Vol C Tables 4.2.6.8 and 6.1.1.4'
O O 0.0106 0.0060 'International Tables Vol C Tables 4.2.6.8 and 6.1.1.4'
Cd Cd -0.8075 1.2024 'International Tables Vol C Tables 4.2.6.8 and 6.1.1.4'

loop_
_geom_angle_atom_site_label_1
_geom_angle_atom_site_label_2
_geom_angle_atom_site_label_3
_geom_angle_site_symmetry_1
_geom_angle_site_symmetry_3
_geom_angle
N1 C1 C2 . . 121.1(3)
N1 C1 H1 . . 119.4
C2 C1 H1 . . 119.4
C3 C2 C1 . . 117.7(3)
C3 C2 H2 . . 121.2
C1 C2 H2 . . 121.2
N2 C3 C2 . . 121.7(3)
N2 C3 H3 . . 119.1
C2 C3 H3 . . 119.1
N1 C4 N2 . . 124.6(3)
N1 C4 C5 . . 118.7(3)
N2 C4 C5 . . 116.7(3)
O2 C5 O1 . . 126.5(3)
O2 C5 C4 . . 117.1(3)
O1 C5 C4 . . 116.3(3)
O4 Cd1 N2 . 4_565 119.42(8)
O4 Cd1 O1 . 3_656 82.55(9)
N2 Cd1 O1 4_565 3_656 94.55(8)
O4 Cd1 N1 . . 96.32(9)
N2 Cd1 N1 4_565 . 122.64(9)
O1 Cd1 N1 3_656 . 136.01(8)
O4 Cd1 O3 . . 152.61(9)
N2 Cd1 O3 4_565 . 81.25(9)
O1 Cd1 O3 3_656 . 77.73(9)
N1 Cd1 O3 . . 85.12(10)
O4 Cd1 O2 . 4_565 81.79(9)
N2 Cd1 O2 4_565 4_565 68.29(9)
O1 Cd1 O2 3_656 4_565 146.55(8)
N1 Cd1 O2 . 4_565 75.17(9)
O3 Cd1 O2 . 4_565 124.59(10)
O4 Cd1 O1 . . 74.11(8)
N2 Cd1 O1 4_565 . 158.49(9)
O1 Cd1 O1 3_656 . 69.52(8)
N1 Cd1 O1 . . 67.99(8)
O3 Cd1 O1 . . 81.24(9)
O2 Cd1 O1 4_565 . 132.71(8)
C4 N1 C1 . . 117.5(3)
C4 N1 Cd1 . . 117.9(2)
C1 N1 Cd1 . . 124.6(2)
C3 N2 C4 . . 117.4(3)
C3 N2 Cd1 . 4_666 125.3(2)
C4 N2 Cd1 . 4_666 117.1(2)
O5A N3 O6B . . 115.6(6)
O5A N3 O5B . . 23.4(9)
O6B N3 O5B . . 120.16(10)
O5A N3 O6A . . 120.16(10)
O6B N3 O6A . . 18.7(19)
O5B N3 O6A . . 116.1(5)
O5A N3 O4 . . 119.88(10)
O6B N3 O4 . . 119.92(10)
O5B N3 O4 . . 119.88(10)
O6A N3 O4 . . 119.88(10)
C5 O1 Cd1 . 3_656 130.1(2)
C5 O1 Cd1 . . 118.9(2)
Cd1 O1 Cd1 3_656 . 110.48(8)
C5 O2 Cd1 . 4_666 118.9(2)
Cd1 O3 H3A . . 105(3)
Cd1 O3 H3B . . 110(5)
H3A O3 H3B . . 99(3)
N3 O4 Cd1 . . 116.46(16)

loop_
_geom_bond_atom_site_label_1
_geom_bond_atom_site_label_2
_geom_bond_site_symmetry_2
_geom_bond_distance
_geom_bond_publ_flag
C1 N1 . 1.342(5) ?
C1 C2 . 1.378(5) ?
C1 H1 . 0.9300 ?
C2 C3 . 1.375(5) ?
C2 H2 . 0.9300 ?
C3 N2 . 1.331(4) ?
C3 H3 . 0.9300 ?
C4 N1 . 1.333(4) ?
C4 N2 . 1.342(4) ?
C4 C5 . 1.506(5) ?
C5 O2 . 1.233(4) ?
C5 O1 . 1.261(4) ?
Cd1 N1 . 2.376(3) yes
Cd1 N2 4_565 2.353(3) yes
Cd1 O1 . 2.463(2) yes
Cd1 O1 3_656 2.371(2) yes
Cd1 O2 4_565 2.411(2) yes
Cd1 O3 . 2.382(3) yes
Cd1 O4 . 2.339(2) yes
N2 Cd1 4_666 2.353(3) ?
N3 O5A . 1.2514(9) ?
N3 O6B . 1.2513(9) ?
N3 O5B . 1.2515(9) ?
N3 O6A . 1.2515(9) ?
N3 O4 . 1.2541(8) ?
O1 Cd1 3_656 2.371(2) ?
O2 Cd1 4_666 2.411(2) ?
O3 H3A . 0.9000(10) ?
O3 H3B . 0.9000(11) ?

loop_
_geom_hbond_atom_site_label_D
_geom_hbond_atom_site_label_H
_geom_hbond_atom_site_label_A
_geom_hbond_site_symmetry_A
_geom_hbond_distance_DH
_geom_hbond_distance_HA
_geom_hbond_distance_DA
_geom_hbond_angle_DHA
O3 H3A O4 3_656 0.9000(10) 1.976(8) 2.871(4) 173(5)
O3 H3B O5A 1_655 0.9000(11) 2.17(2) 3.045(14) 164(6)
O3 H3B O5B 1_655 0.9000(11) 2.04(3) 2.876(13) 154(6)

loop_
_geom_torsion_atom_site_label_1
_geom_torsion_atom_site_label_2
_geom_torsion_atom_site_label_3
_geom_torsion_atom_site_label_4
_geom_torsion_site_symmetry_1
_geom_torsion_site_symmetry_4
_geom_torsion
N1 C1 C2 C3 . . -0.8(6)
C1 C2 C3 N2 . . 0.0(6)
N1 C4 C5 O2 . . 177.6(3)
N2 C4 C5 O2 . . -0.9(4)
N1 C4 C5 O1 . . -1.2(4)
N2 C4 C5 O1 . . -179.7(3)
N2 C4 N1 C1 . . 2.4(5)
C5 C4 N1 C1 . . -176.0(3)
N2 C4 N1 Cd1 . . -176.8(2)
C5 C4 N1 Cd1 . . 4.8(4)
C2 C1 N1 C4 . . -0.4(5)
C2 C1 N1 Cd1 . . 178.8(3)
O4 Cd1 N1 C4 . . 65.6(2)
N2 Cd1 N1 C4 4_565 . -163.3(2)
O1 Cd1 N1 C4 3_656 . -20.2(3)
O3 Cd1 N1 C4 . . -86.9(2)
O2 Cd1 N1 C4 4_565 . 145.4(3)
O1 Cd1 N1 C4 . . -4.4(2)
O4 Cd1 N1 C1 . . -113.5(3)
N2 Cd1 N1 C1 4_565 . 17.6(3)
O1 Cd1 N1 C1 3_656 . 160.7(3)
O3 Cd1 N1 C1 . . 94.0(3)
O2 Cd1 N1 C1 4_565 . -33.8(3)
O1 Cd1 N1 C1 . . 176.5(3)
C2 C3 N2 C4 . . 1.8(5)
C2 C3 N2 Cd1 . 4_666 -172.5(3)
N1 C4 N2 C3 . . -3.2(5)
C5 C4 N2 C3 . . 175.3(3)
N1 C4 N2 Cd1 . 4_666 171.6(2)
C5 C4 N2 Cd1 . 4_666 -9.9(4)
O2 C5 O1 Cd1 . 3_656 -11.1(5)
C4 C5 O1 Cd1 . 3_656 167.56(19)
O2 C5 O1 Cd1 . . 178.3(3)
C4 C5 O1 Cd1 . . -3.0(4)
O4 Cd1 O1 C5 . . -99.9(2)
N2 Cd1 O1 C5 4_565 . 128.0(3)
O1 Cd1 O1 C5 3_656 . 172.3(3)
N1 Cd1 O1 C5 . . 3.9(2)
O3 Cd1 O1 C5 . . 92.2(2)
O2 Cd1 O1 C5 4_565 . -37.6(3)
O4 Cd1 O1 Cd1 . 3_656 87.84(11)
N2 Cd1 O1 Cd1 4_565 3_656 -44.3(3)
O1 Cd1 O1 Cd1 3_656 3_656 0.0
N1 Cd1 O1 Cd1 . 3_656 -168.36(13)
O3 Cd1 O1 Cd1 . 3_656 -80.10(11)
O2 Cd1 O1 Cd1 4_565 3_656 150.15(10)
O1 C5 O2 Cd1 . 4_666 -170.1(2)
C4 C5 O2 Cd1 . 4_666 11.2(4)
O5A N3 O4 Cd1 . . -169(2)
O6B N3 O4 Cd1 . . -14(2)
O5B N3 O4 Cd1 . . 164(2)
O6A N3 O4 Cd1 . . 7.7(15)
N2 Cd1 O4 N3 4_565 . 5.6(3)
O1 Cd1 O4 N3 3_656 . -85.4(3)
N1 Cd1 O4 N3 . . 138.9(3)
O3 Cd1 O4 N3 . . -129.5(3)
O2 Cd1 O4 N3 4_565 . 64.9(3)
O1 Cd1 O4 N3 . . -156.2(3)
